data_4504923
loop_
_publ_author_name
'Lu, Jing'
'Zhao, Kui'
'Fang, Qian-Rong'
'Xu, Ji-Qing'
'Yu, Jie-Hui'
'Zhang, Xiao'
'Bie, Hai-Ying'
'Wang, Tie-Gang'

_publ_section_title
;
 Synthesis and Characterization of Four Novel Supramolecular Compounds
 Based on Metal Zinc and Cadmium
;
_journal_issue 3
_journal_name_full 'Crystal Growth &amp; Design'
_journal_page_first 1091
_journal_paper_doi 10.1021/cg049637a
_journal_volume 5
_journal_year 2005
_chemical_formula_moiety 'C5 H4 N2 O4 Zn'
_chemical_formula_sum 'C5 H4 N2 O4 Zn'
_chemical_formula_weight 221.47
_chemical_melting_point ?
_chemical_name_systematic
; 
 ? 
;
_space_group_IT_number 14
_symmetry_cell_setting monoclinic
_symmetry_space_group_name_Hall '-P 2ybc'
_symmetry_space_group_name_H-M 'P 1 21/c 1'
_atom_sites_solution_hydrogens geom
_atom_sites_solution_primary direct
_atom_sites_solution_secondary difmap
_audit_creation_method SHELXL-97
_cell_angle_alpha 90.00
_cell_angle_beta 93.1560(10)
_cell_angle_gamma 90.00
_cell_formula_units_Z 4
_cell_length_a 8.4292(6)
_cell_length_b 9.4026(7)
_cell_length_c 8.2760(6)
_cell_measurement_temperature 298(2)
_cell_measurement_theta_max 28.04
_cell_measurement_theta_min 2.42
_cell_volume 654.93(8)
_computing_cell_refinement 'Bruker SMART'
_computing_data_collection 'Bruker SMART'
_computing_data_reduction 'Bruker SAINT'
_computing_molecular_graphics SHELXP-97
_computing_publication_material SHELXTL
_computing_structure_refinement 'SHELXL-97 (Sheldrick, 1997)'
_computing_structure_solution 'SHELXS-97 (Sheldrick, 1990)'
_diffrn_ambient_temperature 571(2)
_diffrn_measured_fraction_theta_full 0.909
_diffrn_measured_fraction_theta_max 0.909
_diffrn_measurement_device_type 'CCD area detector'
_diffrn_measurement_method 'phi and omega scans'
_diffrn_radiation_monochromator graphite
_diffrn_radiation_source 'fine-focus sealed tube'
_diffrn_radiation_type MoK\a
_diffrn_radiation_wavelength 0.71073
_diffrn_reflns_av_R_equivalents 0.0397
_diffrn_reflns_av_sigmaI/netI 0.0287
_diffrn_reflns_limit_h_max 9
_diffrn_reflns_limit_h_min -10
_diffrn_reflns_limit_k_max 12
_diffrn_reflns_limit_k_min -12
_diffrn_reflns_limit_l_max 10
_diffrn_reflns_limit_l_min -8
_diffrn_reflns_number 3846
_diffrn_reflns_theta_full 28.04
_diffrn_reflns_theta_max 28.04
_diffrn_reflns_theta_min 2.42
_diffrn_standards_decay_% none
_diffrn_standards_interval_count none
_diffrn_standards_interval_time none
_diffrn_standards_number none
_exptl_absorpt_coefficient_mu 3.719
_exptl_absorpt_correction_T_max 0.31472
_exptl_absorpt_correction_T_min 0.20954
_exptl_absorpt_correction_type Empircal
_exptl_crystal_colour colorless
_exptl_crystal_density_diffrn 2.246
_exptl_crystal_density_meas ?
_exptl_crystal_density_method 'not measured'
_exptl_crystal_description sheet
_exptl_crystal_F_000 440
_exptl_crystal_size_max 0.3
_exptl_crystal_size_mid 0.12
_exptl_crystal_size_min 0.03
_refine_diff_density_max 0.399
_refine_diff_density_min -1.011
_refine_diff_density_rms 0.169
_refine_ls_extinction_method none
_refine_ls_goodness_of_fit_ref 1.057
_refine_ls_hydrogen_treatment mixed
_refine_ls_matrix_type full
_refine_ls_number_parameters 109
_refine_ls_number_reflns 1445
_refine_ls_number_restraints 0
_refine_ls_restrained_S_all 1.057
_refine_ls_R_factor_all 0.0310
_refine_ls_R_factor_gt 0.0285
_refine_ls_shift/su_max 0.000
_refine_ls_shift/su_mean 0.000
_refine_ls_structure_factor_coef Fsqd
_refine_ls_weighting_details 'calc w=1/[\s^2^(Fo^2^)+(0.0473P)^2^+0.0000P] where P=(Fo^2^+2Fc^2^)/3'
_refine_ls_weighting_scheme calc
_refine_ls_wR_factor_gt 0.0707
_refine_ls_wR_factor_ref 0.0722
_reflns_number_gt 1287
_reflns_threshold_expression >2sigma(I)
_cod_data_source_file cg049637asi20041026_030955.cif
_cod_data_source_block compound_1
_cod_depositor_comments
;
The following automatic conversions were performed:

'_chemical_melting_point' value 'not measured' was changed to '?' -
the value is undefined or not given.

Automatic conversion script
Id: cif_fix_values 1715 2011-07-08 13:25:40Z adriana 

The following automatic conversions were performed:

'_exptl_crystal_density_meas' value 'none' was changed to '?' - the
value is perceived as not measured.

Automatic conversion script
Id: cif_fix_values 3008 2015-01-20 13:52:24Z robertas 
;
_cod_original_sg_symbol_H-M P2(1)/c
_cod_database_code 4504923

loop_
_symmetry_equiv_pos_as_xyz
'x, y, z'
'-x, y+1/2, -z+1/2'
'-x, -y, -z'
'x, -y-1/2, z-1/2'

loop_
_atom_site_label
_atom_site_type_symbol
_atom_site_fract_x
_atom_site_fract_y
_atom_site_fract_z
_atom_site_U_iso_or_equiv
_atom_site_adp_type
_atom_site_occupancy
_atom_site_symmetry_multiplicity
_atom_site_calc_flag
_atom_site_refinement_flags
Zn1 Zn 0.87892(3) 0.25743(2) 0.11511(3) 0.02485(12) Uani 1 1 d .
N1 N 0.65095(19) 0.19520(19) 0.1335(2) 0.0234(3) Uani 1 1 d .
N2 N 0.39079(19) 0.2050(2) 0.1150(2) 0.0318(4) Uani 1 1 d .
H4 H 0.2962 0.2367 0.0939 0.038 Uiso 1 1 calc R
O1 O 0.80236(14) 0.45128(14) 0.01894(16) 0.0227(3) Uani 1 1 d .
O2 O 1.09715(14) 0.34702(13) 0.07107(16) 0.0224(3) Uani 1 1 d .
O3 O 0.91234(15) 0.13566(14) -0.12053(15) 0.0224(3) Uani 1 1 d .
O4 O 0.99150(16) 0.07513(13) 0.19247(15) 0.0233(3) Uani 1 1 d .
C1 C 0.5904(2) 0.0716(2) 0.1947(3) 0.0297(4) Uani 1 1 d .
H1 H 0.6507 -0.0040 0.2369 0.036 Uiso 1 1 calc R
C2 C 0.4299(2) 0.0770(2) 0.1842(3) 0.0345(5) Uani 1 1 d .
H2 H 0.3602 0.0075 0.2173 0.041 Uiso 1 1 calc R
C3 C 0.5258(3) 0.2722(2) 0.0860(3) 0.0308(5) Uani 1 1 d .
H3 H 0.5311 0.3616 0.0385 0.037 Uiso 1 1 calc R
C4 C 1.0852(2) 0.47025(18) 0.0147(2) 0.0173(4) Uani 1 1 d .
C5 C 1.02244(19) -0.01750(19) 0.0914(2) 0.0181(4) Uani 1 1 d .

loop_
_atom_site_aniso_label
_atom_site_aniso_U_11
_atom_site_aniso_U_22
_atom_site_aniso_U_33
_atom_site_aniso_U_23
_atom_site_aniso_U_13
_atom_site_aniso_U_12
Zn1 0.01699(18) 0.01869(17) 0.0392(2) 0.00826(8) 0.00408(12) 0.00096(7)
N1 0.0197(8) 0.0215(9) 0.0291(9) 0.0001(7) 0.0028(6) -0.0006(7)
N2 0.0160(8) 0.0357(11) 0.0435(12) 0.0023(8) -0.0002(8) -0.0005(7)
O1 0.0181(6) 0.0206(7) 0.0293(7) 0.0047(5) 0.0011(5) -0.0017(5)
O2 0.0196(6) 0.0181(6) 0.0296(7) 0.0044(5) 0.0017(5) 0.0015(5)
O3 0.0258(7) 0.0193(7) 0.0219(7) 0.0007(5) -0.0007(5) 0.0049(5)
O4 0.0318(7) 0.0189(7) 0.0191(6) -0.0004(5) 0.0016(5) 0.0045(5)
C1 0.0257(10) 0.0288(11) 0.0342(11) 0.0100(9) -0.0027(8) -0.0049(8)
C2 0.0260(11) 0.0385(12) 0.0389(12) 0.0098(10) -0.0008(9) -0.0110(9)
C3 0.0219(11) 0.0254(10) 0.0452(14) 0.0028(9) 0.0032(10) 0.0009(8)
C4 0.0177(8) 0.0183(9) 0.0159(8) -0.0026(6) 0.0001(6) 0.0014(7)
C5 0.0180(9) 0.0179(9) 0.0186(9) 0.0015(7) 0.0014(7) -0.0019(6)

loop_
_atom_type_symbol
_atom_type_description
_atom_type_scat_dispersion_real
_atom_type_scat_dispersion_imag
_atom_type_scat_source
C C 0.0033 0.0016 'International Tables Vol C Tables 4.2.6.8 and 6.1.1.4'
H H 0.0000 0.0000 'International Tables Vol C Tables 4.2.6.8 and 6.1.1.4'
N N 0.0061 0.0033 'International Tables Vol C Tables 4.2.6.8 and 6.1.1.4'
O O 0.0106 0.0060 'International Tables Vol C Tables 4.2.6.8 and 6.1.1.4'
Zn Zn 0.2839 1.4301 'International Tables Vol C Tables 4.2.6.8 and 6.1.1.4'

loop_
_geom_angle_atom_site_label_1
_geom_angle_atom_site_label_2
_geom_angle_atom_site_label_3
_geom_angle
_geom_angle_site_symmetry_1
_geom_angle_site_symmetry_3
N1 Zn1 O4 99.23(6) . .
N1 Zn1 O2 170.57(6) . .
O4 Zn1 O2 89.70(5) . .
N1 Zn1 O1 90.36(6) . .
O4 Zn1 O1 169.87(5) . .
O2 Zn1 O1 80.57(5) . .
N1 Zn1 O3 94.67(6) . .
O4 Zn1 O3 76.76(5) . .
O2 Zn1 O3 84.35(5) . .
O1 Zn1 O3 99.35(5) . .
N1 Zn1 O3 96.68(6) . 4_566
O4 Zn1 O3 92.08(5) . 4_566
O2 Zn1 O3 85.96(5) . 4_566
O1 Zn1 O3 90.01(5) . 4_566
O3 Zn1 O3 165.24(6) . 4_566
C3 N1 C1 105.44(16) . .
C3 N1 Zn1 124.43(15) . .
C1 N1 Zn1 130.14(14) . .
C3 N2 C2 107.70(18) . .
C4 O1 Zn1 112.42(10) 3_765 .
C4 O2 Zn1 112.81(11) . .
C5 O3 Zn1 110.55(11) 3_755 .
C5 O3 Zn1 124.82(11) 3_755 4_565
Zn1 O3 Zn1 123.39(6) . 4_565
C5 O4 Zn1 119.12(11) . .
C2 C1 N1 109.51(19) . .
C1 C2 N2 106.14(18) . .
N1 C3 N2 111.2(2) . .
O1 C4 O2 125.84(15) 3_765 .
O1 C4 C4 117.52(19) 3_765 3_765
O2 C4 C4 116.64(19) . 3_765
O4 C5 O3 126.49(16) . 3_755
O4 C5 C5 116.83(19) . 3_755
O3 C5 C5 116.68(19) 3_755 3_755

loop_
_geom_bond_atom_site_label_1
_geom_bond_atom_site_label_2
_geom_bond_distance
_geom_bond_site_symmetry_2
Zn1 N1 2.0224(16) .
Zn1 O4 2.0449(13) .
Zn1 O2 2.0737(12) .
Zn1 O1 2.0774(13) .
Zn1 O3 2.2921(12) .
Zn1 O3 2.4102(12) 4_566
N1 C3 1.321(3) .
N1 C1 1.377(3) .
N2 C3 1.335(3) .
N2 C2 1.365(3) .
O1 C4 1.245(2) 3_765
O2 C4 1.251(2) .
O3 C5 1.257(2) 3_755
O3 Zn1 2.4102(12) 4_565
O4 C5 1.245(2) .
C1 C2 1.352(3) .
C4 O1 1.245(2) 3_765
C4 C4 1.548(3) 3_765
C5 O3 1.257(2) 3_755
C5 C5 1.573(3) 3_755
